data_4124345
loop_
_publ_author_name
'Tollefson, Emily J.'
'Erickson, Lucas W.'
'Jarvo, Elizabeth R.'

_publ_section_title
;
 Stereospecific Intramolecular Reductive Cross-Electrophile Coupling
 Reactions for Cyclopropane Synthesis.
;
_journal_issue 31
_journal_name_full 'Journal of the American Chemical Society'
_journal_page_first 9760
_journal_page_last 9763
_journal_paper_doi 10.1021/jacs.5b03870
_journal_volume 137
_journal_year 2015
_chemical_absolute_configuration ad
_chemical_formula_sum 'C22 H19 Br O2'
_chemical_formula_weight 395.28
_space_group_crystal_system monoclinic
_space_group_IT_number 4
_space_group_name_Hall 'P 2yb'
_space_group_name_H-M_alt 'P 1 21 1'
_symmetry_space_group_name_Hall 'P 2yb'
_symmetry_space_group_name_H-M 'P 1 21 1'
_atom_sites_solution_hydrogens difmap
_atom_sites_solution_primary direct
_atom_sites_solution_secondary difmap
_audit_creation_method SHELXL-2014/7
_cell_angle_alpha 90
_cell_angle_beta 98.8906(7)
_cell_angle_gamma 90
_cell_formula_units_Z 4
_cell_length_a 14.6894(8)
_cell_length_b 5.9472(3)
_cell_length_c 20.3256(11)
_cell_measurement_reflns_used 9988
_cell_measurement_temperature 133(2)
_cell_measurement_theta_max 28.73
_cell_measurement_theta_min 2.28
_cell_volume 1754.33(16)
_computing_cell_refinement 'Bruker SAINT 8.34a, 2013'
_computing_data_collection 'Bruker APEX2 2014.11-0, 2014'
_computing_data_reduction 'Bruker SAINT 8.34a, 2013'
_computing_molecular_graphics 'Bruker SHELXTL'
_computing_publication_material 'Bruker SHELXTL'
_computing_structure_refinement 'SHELXL-2014/7 (Sheldrick, 2014)'
_computing_structure_solution 'Bruker SHELXTL 2014/4'
_diffrn_ambient_temperature 133(2)
_diffrn_measured_fraction_theta_full 1.000
_diffrn_measured_fraction_theta_max 0.941
_diffrn_measurement_device_type 'Bruker SMART APEX II CCD'
_diffrn_measurement_method '\f and \w scans'
_diffrn_radiation_type MoK\a
_diffrn_radiation_wavelength 0.71073
_diffrn_reflns_av_R_equivalents 0.0181
_diffrn_reflns_av_unetI/netI 0.0244
_diffrn_reflns_laue_measured_fraction_full 1.000
_diffrn_reflns_laue_measured_fraction_max 0.941
_diffrn_reflns_limit_h_max 19
_diffrn_reflns_limit_h_min -19
_diffrn_reflns_limit_k_max 7
_diffrn_reflns_limit_k_min -8
_diffrn_reflns_limit_l_max 27
_diffrn_reflns_limit_l_min -27
_diffrn_reflns_number 21151
_diffrn_reflns_point_group_measured_fraction_full 1.000
_diffrn_reflns_point_group_measured_fraction_max 0.915
_diffrn_reflns_theta_full 25.500
_diffrn_reflns_theta_max 28.748
_diffrn_reflns_theta_min 1.403
_diffrn_source 'fine-focus sealed tube'
_exptl_absorpt_coefficient_mu 2.355
_exptl_absorpt_correction_T_max 0.5922
_exptl_absorpt_correction_T_min 0.3438
_exptl_absorpt_correction_type numerical
_exptl_absorpt_process_details 'Bruker SADABS 2014/5'
_exptl_crystal_colour colorless
_exptl_crystal_density_diffrn 1.497
_exptl_crystal_density_meas ?
_exptl_crystal_density_method not_measured
_exptl_crystal_description prism
_exptl_crystal_F_000 808
_exptl_crystal_size_max 0.528
_exptl_crystal_size_mid 0.279
_exptl_crystal_size_min 0.126
_refine_diff_density_max 0.419
_refine_diff_density_min -0.195
_refine_diff_density_rms 0.051
_refine_ls_abs_structure_details
; 
 Flack x determined using 3366 quotients [(I+)-(I-)]/[(I+)+(I-)] 
 (Parsons, Flack and Wagner, Acta Cryst. B69 (2013) 249-259). 
;
_refine_ls_abs_structure_Flack -0.012(2)
_refine_ls_extinction_method none
_refine_ls_goodness_of_fit_ref 1.051
_refine_ls_hydrogen_treatment refxyz
_refine_ls_matrix_type full
_refine_ls_number_parameters 565
_refine_ls_number_reflns 8341
_refine_ls_number_restraints 1
_refine_ls_restrained_S_all 1.051
_refine_ls_R_factor_all 0.0250
_refine_ls_R_factor_gt 0.0230
_refine_ls_shift/su_max 0.002
_refine_ls_shift/su_mean 0.000
_refine_ls_structure_factor_coef Fsqd
_refine_ls_weighting_details 'w=1/[\s^2^(Fo^2^)+(0.0276P)^2^+0.2481P] where P=(Fo^2^+2Fc^2^)/3'
_refine_ls_weighting_scheme calc
_refine_ls_wR_factor_gt 0.0507
_refine_ls_wR_factor_ref 0.0514
_reflns_Friedel_coverage 0.780
_reflns_friedel_fraction_full 0.999
_reflns_friedel_fraction_max 0.885
_reflns_number_gt 7989
_reflns_number_total 8341
_reflns_threshold_expression 'I > 2\s(I)'
_cod_data_source_file ja5b03870_si_003.cif
_cod_data_source_block erj27
_cod_depositor_comments
;
The following automatic conversions were performed:

'_exptl_crystal_density_meas' value 'not_measured' was changed to '?'
- the value is perceived as not measured.

Automatic conversion script
Id: cif_fix_values 3271 2015-04-21 07:52:19Z andrius 
;
_cod_database_code 4124345
_shelx_shelxl_version_number 2014/7
_shelx_space_group_comment
; 
The symmetry employed for this shelxl refinement is uniquely defined 
by the following loop, which should always be used as a source of 
symmetry information in preference to the above space-group names. 
They are only intended as comments. 
;
_shelx_estimated_absorpt_t_min 0.369
_shelx_estimated_absorpt_t_max 0.756

loop_
_space_group_symop_operation_xyz
'x, y, z'
'-x, y+1/2, -z'

loop_
_atom_site_label
_atom_site_type_symbol
_atom_site_fract_x
_atom_site_fract_y
_atom_site_fract_z
_atom_site_U_iso_or_equiv
_atom_site_adp_type
_atom_site_occupancy
_atom_site_site_symmetry_order
_atom_site_calc_flag
_atom_site_refinement_flags_adp
Br1 Br -0.24479(2) 0.97296(4) 0.18249(2) 0.02195(6) Uani 1 1 d .
O1 O -0.45551(10) 0.5098(3) -0.10564(8) 0.0160(4) Uani 1 1 d .
O2 O -0.47416(13) 0.8715(3) -0.13778(9) 0.0257(4) Uani 1 1 d .
C1 C -0.31932(17) 0.3610(4) -0.18683(12) 0.0178(5) Uani 1 1 d .
H1A H -0.3231(19) 0.204(5) -0.1766(14) 0.021 Uiso 1 1 d U
C2 C -0.25041(16) 0.4903(5) -0.13744(12) 0.0182(5) Uani 1 1 d .
H2A H -0.268(2) 0.641(6) -0.1312(14) 0.022 Uiso 1 1 d U
C3 C -0.23099(18) 0.4428(6) -0.20740(13) 0.0247(6) Uani 1 1 d .
H3A H -0.232(2) 0.567(6) -0.2375(15) 0.030 Uiso 1 1 d U
H3B H -0.188(2) 0.331(6) -0.2125(15) 0.030 Uiso 1 1 d U
C4 C -0.40862(16) 0.4720(5) -0.21595(12) 0.0186(5) Uani 1 1 d .
H4A H -0.4301(19) 0.410(5) -0.2593(14) 0.022 Uiso 1 1 d U
H4B H -0.3965(19) 0.629(6) -0.2192(14) 0.022 Uiso 1 1 d U
C5 C -0.48498(16) 0.4374(4) -0.17433(12) 0.0171(5) Uani 1 1 d .
H5A H -0.5398(18) 0.512(5) -0.1928(13) 0.021 Uiso 1 1 d U
H5B H -0.496(2) 0.282(5) -0.1686(14) 0.021 Uiso 1 1 d U
C6 C -0.44873(16) 0.7317(4) -0.09569(12) 0.0163(5) Uani 1 1 d .
C7 C -0.40360(15) 0.7871(4) -0.02659(12) 0.0141(5) Uani 1 1 d .
C8 C -0.36731(16) 1.0027(4) -0.01463(12) 0.0170(5) Uani 1 1 d .
H8A H -0.3733(19) 1.108(5) -0.0458(14) 0.020 Uiso 1 1 d U
C9 C -0.31932(16) 1.0558(5) 0.04779(12) 0.0179(5) Uani 1 1 d .
H9A H -0.294(2) 1.187(5) 0.0566(14) 0.022 Uiso 1 1 d U
C10 C -0.31111(16) 0.8951(4) 0.09768(12) 0.0164(5) Uani 1 1 d .
C11 C -0.34861(17) 0.6833(4) 0.08739(12) 0.0165(5) Uani 1 1 d .
H11A H -0.3420(18) 0.576(5) 0.1226(13) 0.020 Uiso 1 1 d U
C12 C -0.39446(16) 0.6290(4) 0.02437(12) 0.0154(5) Uani 1 1 d .
H12A H -0.4211(17) 0.479(6) 0.0171(13) 0.019 Uiso 1 1 d U
C13 C -0.19662(15) 0.3771(4) -0.07873(12) 0.0159(5) Uani 1 1 d .
C14 C -0.15994(17) 0.1573(4) -0.08371(13) 0.0184(5) Uani 1 1 d .
H14A H -0.1731(19) 0.091(5) -0.1223(14) 0.022 Uiso 1 1 d U
C15 C -0.10665(15) 0.0584(5) -0.03103(13) 0.0185(5) Uani 1 1 d .
H15A H -0.0810(19) -0.085(6) -0.0359(14) 0.022 Uiso 1 1 d U
C16 C -0.08607(16) 0.1701(4) 0.03114(13) 0.0164(5) Uani 1 1 d .
C17 C -0.02746(16) 0.0759(5) 0.08602(13) 0.0203(5) Uani 1 1 d .
H17A H -0.002(2) -0.069(6) 0.0809(14) 0.024 Uiso 1 1 d U
C18 C -0.00734(18) 0.1913(5) 0.14448(14) 0.0237(6) Uani 1 1 d .
H18A H 0.032(2) 0.125(6) 0.1790(15) 0.028 Uiso 1 1 d U
C19 C -0.04641(18) 0.4047(5) 0.15148(13) 0.0231(6) Uani 1 1 d .
H19A H -0.0340(19) 0.486(6) 0.1910(14) 0.028 Uiso 1 1 d U
C20 C -0.10341(16) 0.5008(4) 0.09949(12) 0.0185(5) Uani 1 1 d .
H20A H -0.128(2) 0.641(6) 0.1054(14) 0.022 Uiso 1 1 d U
C21 C -0.12401(15) 0.3884(4) 0.03753(12) 0.0148(5) Uani 1 1 d .
C22 C -0.17954(14) 0.4860(4) -0.01855(11) 0.0152(4) Uani 1 1 d .
H22A H -0.2049(18) 0.643(5) -0.0137(13) 0.018 Uiso 1 1 d U
Br2 Br 0.31275(2) 0.54601(5) -0.67239(2) 0.02902(8) Uani 1 1 d .
O3 O 0.42366(11) 0.0146(3) -0.37557(8) 0.0153(3) Uani 1 1 d .
O4 O 0.41780(13) 0.3666(3) -0.33557(9) 0.0235(4) Uani 1 1 d .
C23 C 0.26687(16) -0.1634(4) -0.31784(12) 0.0162(5) Uani 1 1 d .
H23A H 0.2758(19) -0.316(5) -0.3341(14) 0.019 Uiso 1 1 d U
C24 C 0.20512(15) -0.0102(5) -0.36558(11) 0.0164(5) Uani 1 1 d .
H24A H 0.2256(19) 0.143(5) -0.3611(14) 0.020 Uiso 1 1 d U
C25 C 0.17277(18) -0.1015(5) -0.30318(13) 0.0211(5) Uani 1 1 d .
H25A H 0.1686(18) 0.002(5) -0.2676(14) 0.025 Uiso 1 1 d U
H25B H 0.127(2) -0.211(6) -0.3084(15) 0.025 Uiso 1 1 d U
C26 C 0.35055(17) -0.0637(4) -0.27569(12) 0.0170(5) Uani 1 1 d .
H26A H 0.3661(19) -0.151(5) -0.2342(14) 0.020 Uiso 1 1 d U
H26B H 0.3391(19) 0.091(5) -0.2660(13) 0.020 Uiso 1 1 d U
C27 C 0.43748(17) -0.0745(4) -0.30767(12) 0.0167(5) Uani 1 1 d .
H27A H 0.4868(18) 0.021(5) -0.2828(13) 0.020 Uiso 1 1 d U
H27B H 0.452(2) -0.219(5) -0.3144(14) 0.020 Uiso 1 1 d U
C28 C 0.41376(16) 0.2375(4) -0.38181(13) 0.0159(5) Uani 1 1 d .
C29 C 0.39423(16) 0.3087(4) -0.45312(12) 0.0153(5) Uani 1 1 d .
C30 C 0.35623(15) 0.5208(4) -0.46697(12) 0.0168(5) Uani 1 1 d .
H30A H 0.3460(19) 0.623(5) -0.4329(14) 0.020 Uiso 1 1 d U
C31 C 0.33144(16) 0.5905(4) -0.53256(13) 0.0196(5) Uani 1 1 d .
H31A H 0.301(2) 0.730(5) -0.5413(14) 0.024 Uiso 1 1 d U
C32 C 0.34758(16) 0.4479(5) -0.58328(12) 0.0193(5) Uani 1 1 d .
C33 C 0.38764(18) 0.2384(5) -0.57046(13) 0.0209(5) Uani 1 1 d .
H33A H 0.400(2) 0.148(5) -0.6059(15) 0.025 Uiso 1 1 d U
C34 C 0.41002(16) 0.1680(4) -0.50483(13) 0.0185(5) Uani 1 1 d .
H34A H 0.4371(18) 0.018(5) -0.4960(13) 0.022 Uiso 1 1 d U
C35 C 0.16331(15) -0.0833(4) -0.43349(12) 0.0151(5) Uani 1 1 d .
C36 C 0.11964(17) -0.2954(4) -0.44591(12) 0.0168(5) Uani 1 1 d .
H36A H 0.1167(19) -0.396(5) -0.4115(14) 0.020 Uiso 1 1 d U
C37 C 0.07868(16) -0.3551(4) -0.50841(12) 0.0165(5) Uani 1 1 d .
H37A H 0.0505(18) -0.501(5) -0.5149(13) 0.020 Uiso 1 1 d U
C38 C 0.07858(16) -0.2081(4) -0.56321(12) 0.0146(5) Uani 1 1 d .
C39 C 0.03262(18) -0.2594(5) -0.62838(13) 0.0207(5) Uani 1 1 d .
H39A H 0.001(2) -0.393(6) -0.6331(14) 0.025 Uiso 1 1 d U
C40 C 0.03224(19) -0.1093(5) -0.67931(13) 0.0232(5) Uani 1 1 d .
H40A H 0.002(2) -0.153(5) -0.7229(15) 0.028 Uiso 1 1 d U
C41 C 0.07813(18) 0.0983(5) -0.66815(12) 0.0220(6) Uani 1 1 d .
H41A H 0.080(2) 0.201(5) -0.7036(15) 0.026 Uiso 1 1 d U
C42 C 0.12304(17) 0.1536(4) -0.60626(12) 0.0178(5) Uani 1 1 d .
H42A H 0.154(2) 0.299(5) -0.5984(14) 0.021 Uiso 1 1 d U
C43 C 0.12360(14) 0.0040(4) -0.55215(11) 0.0148(5) Uani 1 1 d .
C44 C 0.16548(15) 0.0611(4) -0.48651(11) 0.0147(4) Uani 1 1 d .
H44A H 0.1953(19) 0.203(5) -0.4786(13) 0.018 Uiso 1 1 d U

loop_
_atom_site_aniso_label
_atom_site_aniso_U_11
_atom_site_aniso_U_22
_atom_site_aniso_U_33
_atom_site_aniso_U_23
_atom_site_aniso_U_13
_atom_site_aniso_U_12
Br1 0.02180(12) 0.02451(13) 0.01915(12) -0.00751(10) 0.00187(9) -0.00301(10)
O1 0.0166(7) 0.0156(10) 0.0154(8) -0.0005(6) 0.0017(6) 0.0002(6)
O2 0.0342(11) 0.0182(9) 0.0217(10) 0.0022(8) -0.0045(8) 0.0064(8)
C1 0.0165(12) 0.0203(13) 0.0168(12) -0.0022(10) 0.0028(9) -0.0006(10)
C2 0.0154(10) 0.0190(13) 0.0197(11) 0.0003(11) 0.0014(9) 0.0008(10)
C3 0.0172(12) 0.0368(17) 0.0208(13) 0.0013(13) 0.0055(10) -0.0010(12)
C4 0.0173(11) 0.0220(12) 0.0155(11) -0.0002(11) -0.0004(9) -0.0015(11)
C5 0.0157(11) 0.0172(14) 0.0171(11) -0.0017(10) -0.0015(9) -0.0003(9)
C6 0.0137(11) 0.0159(12) 0.0196(12) -0.0004(10) 0.0041(9) 0.0026(9)
C7 0.0095(10) 0.0146(11) 0.0181(12) -0.0021(9) 0.0023(9) 0.0005(9)
C8 0.0180(11) 0.0126(13) 0.0215(11) 0.0019(9) 0.0062(9) 0.0012(9)
C9 0.0156(11) 0.0129(10) 0.0265(12) -0.0034(10) 0.0069(9) -0.0034(10)
C10 0.0129(11) 0.0209(12) 0.0160(11) -0.0069(9) 0.0042(9) 0.0005(9)
C11 0.0163(11) 0.0165(12) 0.0176(12) 0.0006(10) 0.0053(9) 0.0005(9)
C12 0.0146(11) 0.0142(11) 0.0183(12) -0.0020(9) 0.0055(9) -0.0009(9)
C13 0.0083(10) 0.0179(11) 0.0214(12) -0.0003(10) 0.0022(9) -0.0013(9)
C14 0.0140(11) 0.0188(13) 0.0230(13) -0.0075(10) 0.0043(10) -0.0028(9)
C15 0.0127(11) 0.0132(11) 0.0309(13) -0.0026(11) 0.0075(9) -0.0012(10)
C16 0.0104(11) 0.0150(12) 0.0247(13) 0.0026(10) 0.0058(9) -0.0020(9)
C17 0.0149(11) 0.0186(13) 0.0286(13) 0.0066(11) 0.0068(10) 0.0009(10)
C18 0.0164(12) 0.0330(15) 0.0219(13) 0.0102(11) 0.0030(10) 0.0010(11)
C19 0.0206(13) 0.0338(15) 0.0154(12) -0.0022(11) 0.0045(10) -0.0018(11)
C20 0.0150(10) 0.0202(14) 0.0212(11) -0.0017(10) 0.0062(9) -0.0016(10)
C21 0.0091(10) 0.0150(11) 0.0211(12) 0.0007(9) 0.0051(9) -0.0016(9)
C22 0.0116(10) 0.0132(11) 0.0213(11) -0.0013(10) 0.0044(8) -0.0023(9)
Br2 0.03047(14) 0.03796(16) 0.01851(12) 0.01051(11) 0.00338(10) 0.00063(12)
O3 0.0180(8) 0.0123(9) 0.0157(7) 0.0014(6) 0.0028(6) 0.0003(6)
O4 0.0332(11) 0.0161(9) 0.0187(9) -0.0011(7) -0.0035(8) -0.0004(8)
C23 0.0158(12) 0.0188(13) 0.0137(11) 0.0025(9) 0.0010(9) 0.0002(9)
C24 0.0161(10) 0.0170(13) 0.0148(10) 0.0012(10) -0.0012(8) 0.0013(10)
C25 0.0164(12) 0.0311(14) 0.0159(12) 0.0015(11) 0.0025(10) 0.0012(10)
C26 0.0188(11) 0.0181(14) 0.0131(11) 0.0023(9) -0.0010(9) 0.0008(9)
C27 0.0169(11) 0.0145(14) 0.0173(12) 0.0013(9) -0.0023(9) 0.0002(9)
C28 0.0107(11) 0.0152(12) 0.0213(12) 0.0005(10) 0.0004(9) -0.0012(9)
C29 0.0126(11) 0.0147(11) 0.0187(12) 0.0009(9) 0.0029(9) -0.0027(9)
C30 0.0153(11) 0.0145(13) 0.0203(11) -0.0007(9) 0.0022(9) -0.0014(9)
C31 0.0148(11) 0.0169(13) 0.0263(13) 0.0055(10) 0.0006(10) 0.0009(9)
C32 0.0172(11) 0.0236(13) 0.0167(11) 0.0074(10) 0.0021(9) -0.0041(10)
C33 0.0212(13) 0.0218(13) 0.0206(13) -0.0015(11) 0.0059(10) -0.0017(10)
C34 0.0148(11) 0.0167(13) 0.0245(13) 0.0011(10) 0.0042(10) -0.0002(9)
C35 0.0115(10) 0.0177(13) 0.0156(11) 0.0009(9) 0.0008(9) 0.0026(8)
C36 0.0159(12) 0.0163(12) 0.0184(12) 0.0047(10) 0.0034(9) 0.0031(9)
C37 0.0129(11) 0.0140(11) 0.0229(13) 0.0007(10) 0.0034(9) 0.0010(9)
C38 0.0102(10) 0.0165(12) 0.0173(12) -0.0017(9) 0.0024(9) 0.0014(9)
C39 0.0187(12) 0.0199(13) 0.0227(13) -0.0051(10) 0.0013(10) -0.0013(10)
C40 0.0243(13) 0.0294(14) 0.0152(12) -0.0036(11) 0.0009(10) 0.0016(11)
C41 0.0272(14) 0.0238(15) 0.0155(12) 0.0026(10) 0.0053(10) 0.0016(10)
C42 0.0170(12) 0.0188(12) 0.0178(12) 0.0013(10) 0.0037(9) 0.0000(10)
C43 0.0108(9) 0.0179(14) 0.0158(10) 0.0001(9) 0.0023(8) 0.0009(9)
C44 0.0114(10) 0.0142(11) 0.0183(11) 0.0010(10) 0.0014(8) -0.0004(9)

loop_
_atom_type_symbol
_atom_type_description
_atom_type_scat_dispersion_real
_atom_type_scat_dispersion_imag
_atom_type_scat_source
C C 0.0033 0.0016 'International Tables Vol C Tables 4.2.6.8 and 6.1.1.4'
H H 0.0000 0.0000 'International Tables Vol C Tables 4.2.6.8 and 6.1.1.4'
O O 0.0106 0.0060 'International Tables Vol C Tables 4.2.6.8 and 6.1.1.4'
Br Br -0.2901 2.4595 'International Tables Vol C Tables 4.2.6.8 and 6.1.1.4'

loop_
_geom_angle_atom_site_label_1
_geom_angle_atom_site_label_2
_geom_angle_atom_site_label_3
_geom_angle
C6 O1 C5 116.07(19)
C3 C1 C4 119.1(2)
C3 C1 C2 60.33(16)
C4 C1 C2 119.3(2)
C13 C2 C3 120.9(2)
C13 C2 C1 121.2(2)
C3 C2 C1 59.33(16)
C1 C3 C2 60.34(16)
C1 C4 C5 113.3(2)
O1 C5 C4 110.91(19)
O2 C6 O1 124.3(2)
O2 C6 C7 123.8(2)
O1 C6 C7 111.8(2)
C12 C7 C8 120.1(2)
C12 C7 C6 121.9(2)
C8 C7 C6 117.9(2)
C9 C8 C7 119.6(2)
C10 C9 C8 119.1(2)
C11 C10 C9 122.2(2)
C11 C10 Br1 119.80(19)
C9 C10 Br1 118.04(19)
C10 C11 C12 118.5(2)
C11 C12 C7 120.5(2)
C22 C13 C14 118.5(2)
C22 C13 C2 120.2(2)
C14 C13 C2 121.2(2)
C15 C14 C13 121.3(2)
C14 C15 C16 121.1(2)
C17 C16 C15 122.5(2)
C17 C16 C21 119.2(2)
C15 C16 C21 118.4(2)
C18 C17 C16 120.7(3)
C17 C18 C19 120.3(3)
C20 C19 C18 120.6(3)
C19 C20 C21 120.7(2)
C20 C21 C22 122.5(2)
C20 C21 C16 118.5(2)
C22 C21 C16 118.9(2)
C13 C22 C21 121.7(2)
C28 O3 C27 116.48(19)
C25 C23 C26 119.0(2)
C25 C23 C24 60.34(16)
C26 C23 C24 118.7(2)
C35 C24 C25 122.2(2)
C35 C24 C23 122.5(2)
C25 C24 C23 59.18(16)
C23 C25 C24 60.47(16)
C23 C26 C27 113.9(2)
O3 C27 C26 112.62(19)
O4 C28 O3 124.4(2)
O4 C28 C29 123.6(2)
O3 C28 C29 112.0(2)
C34 C29 C30 120.1(2)
C34 C29 C28 122.2(2)
C30 C29 C28 117.7(2)
C31 C30 C29 120.1(2)
C32 C31 C30 118.8(2)
C31 C32 C33 121.9(2)
C31 C32 Br2 118.1(2)
C33 C32 Br2 120.0(2)
C32 C33 C34 118.9(2)
C33 C34 C29 120.2(2)
C44 C35 C36 118.5(2)
C44 C35 C24 119.1(2)
C36 C35 C24 122.4(2)
C37 C36 C35 121.2(2)
C36 C37 C38 121.2(2)
C37 C38 C39 122.8(2)
C37 C38 C43 118.6(2)
C39 C38 C43 118.5(2)
C40 C39 C38 120.7(2)
C39 C40 C41 120.3(2)
C42 C41 C40 120.7(2)
C41 C42 C43 120.6(2)
C42 C43 C44 122.0(2)
C42 C43 C38 119.2(2)
C44 C43 C38 118.8(2)
C35 C44 C43 121.6(2)

loop_
_geom_bond_atom_site_label_1
_geom_bond_atom_site_label_2
_geom_bond_distance
Br1 C10 1.902(2)
O1 C6 1.337(3)
O1 C5 1.461(3)
O2 C6 1.210(3)
C1 C3 1.504(3)
C1 C4 1.506(3)
C1 C2 1.520(3)
C2 C13 1.486(3)
C2 C3 1.519(4)
C4 C5 1.520(3)
C6 C7 1.494(3)
C7 C12 1.390(3)
C7 C8 1.395(3)
C8 C9 1.389(3)
C9 C10 1.385(4)
C10 C11 1.378(4)
C11 C12 1.390(3)
C13 C22 1.372(3)
C13 C14 1.424(4)
C14 C15 1.359(4)
C15 C16 1.418(4)
C16 C17 1.415(3)
C16 C21 1.426(3)
C17 C18 1.364(4)
C18 C19 1.409(4)
C19 C20 1.368(4)
C20 C21 1.417(3)
C21 C22 1.419(3)
Br2 C32 1.897(2)
O3 C28 1.337(3)
O3 C27 1.463(3)
O4 C28 1.208(3)
C23 C25 1.504(3)
C23 C26 1.507(3)
C23 C24 1.524(3)
C24 C35 1.486(3)
C24 C25 1.522(4)
C26 C27 1.521(3)
C28 C29 1.494(3)
C29 C34 1.391(4)
C29 C30 1.391(3)
C30 C31 1.390(3)
C31 C32 1.383(4)
C32 C33 1.385(4)
C33 C34 1.388(4)
C35 C44 1.382(3)
C35 C36 1.420(3)
C36 C37 1.366(4)
C37 C38 1.416(3)
C38 C39 1.424(3)
C38 C43 1.426(3)
C39 C40 1.366(4)
C40 C41 1.408(4)
C41 C42 1.367(4)
C42 C43 1.414(3)
C43 C44 1.421(3)

loop_
_geom_torsion_atom_site_label_1
_geom_torsion_atom_site_label_2
_geom_torsion_atom_site_label_3
_geom_torsion_atom_site_label_4
_geom_torsion
C3 C1 C2 C13 -109.8(3)
C4 C1 C2 C13 141.4(2)
C4 C1 C2 C3 -108.7(3)
C4 C1 C3 C2 109.1(3)
C13 C2 C3 C1 110.3(3)
C3 C1 C4 C5 -158.9(2)
C2 C1 C4 C5 -88.6(3)
C6 O1 C5 C4 72.7(3)
C1 C4 C5 O1 54.4(3)
C5 O1 C6 O2 8.0(3)
C5 O1 C6 C7 -170.55(18)
O2 C6 C7 C12 165.0(2)
O1 C6 C7 C12 -16.5(3)
O2 C6 C7 C8 -17.2(4)
O1 C6 C7 C8 161.3(2)
C12 C7 C8 C9 2.2(3)
C6 C7 C8 C9 -175.6(2)
C7 C8 C9 C10 -2.1(3)
C8 C9 C10 C11 0.3(4)
C8 C9 C10 Br1 179.87(17)
C9 C10 C11 C12 1.3(4)
Br1 C10 C11 C12 -178.20(18)
C10 C11 C12 C7 -1.2(4)
C8 C7 C12 C11 -0.5(4)
C6 C7 C12 C11 177.2(2)
C3 C2 C13 C22 147.9(2)
C1 C2 C13 C22 -141.5(2)
C3 C2 C13 C14 -30.6(3)
C1 C2 C13 C14 40.0(3)
C22 C13 C14 C15 -2.1(3)
C2 C13 C14 C15 176.4(2)
C13 C14 C15 C16 0.4(4)
C14 C15 C16 C17 -177.1(2)
C14 C15 C16 C21 1.0(3)
C15 C16 C17 C18 178.2(2)
C21 C16 C17 C18 0.1(3)
C16 C17 C18 C19 1.4(4)
C17 C18 C19 C20 -1.3(4)
C18 C19 C20 C21 -0.3(4)
C19 C20 C21 C22 -177.2(2)
C19 C20 C21 C16 1.7(3)
C17 C16 C21 C20 -1.6(3)
C15 C16 C21 C20 -179.8(2)
C17 C16 C21 C22 177.3(2)
C15 C16 C21 C22 -0.9(3)
C14 C13 C22 C21 2.2(3)
C2 C13 C22 C21 -176.3(2)
C20 C21 C22 C13 178.1(2)
C16 C21 C22 C13 -0.8(3)
C25 C23 C24 C35 -110.8(3)
C26 C23 C24 C35 140.2(2)
C26 C23 C24 C25 -109.0(3)
C26 C23 C25 C24 108.4(3)
C35 C24 C25 C23 111.3(3)
C25 C23 C26 C27 -161.1(2)
C24 C23 C26 C27 -91.1(3)
C28 O3 C27 C26 71.7(3)
C23 C26 C27 O3 50.9(3)
C27 O3 C28 O4 1.9(3)
C27 O3 C28 C29 -176.43(18)
O4 C28 C29 C34 165.3(2)
O3 C28 C29 C34 -16.4(3)
O4 C28 C29 C30 -16.8(4)
O3 C28 C29 C30 161.5(2)
C34 C29 C30 C31 1.9(3)
C28 C29 C30 C31 -176.1(2)
C29 C30 C31 C32 -1.7(3)
C30 C31 C32 C33 0.0(4)
C30 C31 C32 Br2 179.76(17)
C31 C32 C33 C34 1.6(4)
Br2 C32 C33 C34 -178.14(19)
C32 C33 C34 C29 -1.5(4)
C30 C29 C34 C33 -0.2(4)
C28 C29 C34 C33 177.6(2)
C25 C24 C35 C44 153.2(2)
C23 C24 C35 C44 -135.3(2)
C25 C24 C35 C36 -25.7(3)
C23 C24 C35 C36 45.8(3)
C44 C35 C36 C37 -1.4(3)
C24 C35 C36 C37 177.5(2)
C35 C36 C37 C38 0.3(4)
C36 C37 C38 C39 -176.7(2)
C36 C37 C38 C43 0.9(3)
C37 C38 C39 C40 178.1(2)
C43 C38 C39 C40 0.5(4)
C38 C39 C40 C41 0.5(4)
C39 C40 C41 C42 -0.5(4)
C40 C41 C42 C43 -0.5(4)
C41 C42 C43 C44 -176.6(2)
C41 C42 C43 C38 1.5(4)
C37 C38 C43 C42 -179.2(2)
C39 C38 C43 C42 -1.5(3)
C37 C38 C43 C44 -1.0(3)
C39 C38 C43 C44 176.8(2)
C36 C35 C44 C43 1.4(3)
C24 C35 C44 C43 -177.6(2)
C42 C43 C44 C35 178.0(2)
C38 C43 C44 C35 -0.2(3)
